data_2310027
loop_
_publ_author_name
'Li, Liang'
'W\"olfel, Alexander'
'Sch\"onleber, Andreas'
'Mondal, Swastik'
'Schreurs, Antoine M. M.'
'Kroon-Batenburg, Loes M. J.'
'van Smaalen, Sander'

_publ_section_title
;
 Modulated anharmonic ADPs are intrinsic to aperiodic crystals: a case
 study on incommensurate Rb~2~ZnCl~4~
;
_journal_coeditor_code BP5035
_journal_issue 3
_journal_name_full 'Acta Crystallographica Section B'
_journal_page_first 205
_journal_page_last 217
_journal_paper_doi 10.1107/S0108768111013814
_journal_volume 67
_journal_year 2011
_chemical_formula_sum 'Cl4 Rb2 Zn'
_chemical_formula_weight 378.1
_chemical_name_systematic ' ?'
_space_group_ssg_name Pmcn(00\g)ss0
_symmetry_cell_setting orthorhombic
_cell_angle_alpha 90
_cell_angle_beta 90
_cell_angle_gamma 90
_cell_formula_units_Z 4
_cell_length_a 7.241
_cell_length_b 12.648
_cell_length_c 9.216
_cell_modulation_dimension 1
_cell_volume 844.040
_diffrn_ambient_temperature 196
_diffrn_measured_fraction_theta_full 0.93
_diffrn_measured_fraction_theta_max 0.8
_diffrn_measurement_device 'four-cycle diffractometer'
_diffrn_measurement_device_type 'Bruker CCD'
_diffrn_radiation_monochromator graphite
_diffrn_radiation_type X-ray
_diffrn_radiation_wavelength 0.5
_diffrn_reflns_av_R_equivalents 0.0321
_diffrn_reflns_av_sigmaI/netI 0.0296
_diffrn_reflns_limit_h_max 12
_diffrn_reflns_limit_h_min -12
_diffrn_reflns_limit_index_m_1_max 5
_diffrn_reflns_limit_index_m_1_min -5
_diffrn_reflns_limit_k_max 16
_diffrn_reflns_limit_k_min -20
_diffrn_reflns_limit_l_max 15
_diffrn_reflns_limit_l_min -14
_diffrn_reflns_number 75610
_diffrn_reflns_theta_full 20.79
_diffrn_reflns_theta_max 25.49
_diffrn_reflns_theta_min 5.57
_exptl_absorpt_coefficient_mu 6.195
_exptl_absorpt_correction_T_max 1
_exptl_absorpt_correction_T_min 1
_exptl_absorpt_correction_type none
_exptl_crystal_density_diffrn 2.9747
_exptl_crystal_F_000 688
_refine_diff_density_max 1.71
_refine_diff_density_min -1.78
_refine_ls_extinction_method none
_refine_ls_goodness_of_fit_ref 3.28
_refine_ls_number_constraints 140
_refine_ls_number_parameters 389
_refine_ls_number_reflns 6245
_refine_ls_number_restraints 0
_refine_ls_R_factor_all 0.0563
_refine_ls_R_factor_gt 0.0563
_refine_ls_shift/su_max 0.0010
_refine_ls_shift/su_mean 0.0001
_refine_ls_weighting_details w=1/(\s^2^(F)+0.0001F^2^)
_refine_ls_weighting_scheme sigma
_refine_ls_wR_factor_gt 0.0705
_refine_ls_wR_factor_ref 0.0705
_reflns_number_gt 6245
_reflns_number_total 19956
_reflns_threshold_expression I>3\s(I)
_cod_data_source_file bp5035.cif
_cod_data_source_block II
_cod_depositor_comments
;
The following automatic conversions were performed:

'_exptl_absorpt_correction_type' value 'None' changed to 'none'
according to /home/saulius/struct/CIF-dictionaries/cif_core.dic
dictionary named 'cif_core.dic' version 2.4.1 from 2010-06-29.

Automatic conversion script
Id: cif_fix_values 1698 2011-06-07 10:41:20Z adriana 
;
_cod_original_cell_volume 844.0397
_cod_original_formula_sum 'Cl4 Rb2 Zn1'
_cod_database_code 2310027

loop_
_space_group_symop_ssg_id
_space_group_symop_ssg_operation_algebraic
1 x1,x2,x3,x4
2 -x1+1/2,-x2+1/2,x3+1/2,x4
3 -x1,x2+1/2,-x3+1/2,-x4+1/2
4 x1+1/2,-x2,-x3,-x4+1/2
5 -x1,-x2,-x3,-x4
6 x1+1/2,x2+1/2,-x3+1/2,-x4
7 x1,-x2+1/2,x3+1/2,x4+1/2
8 -x1+1/2,x2,x3,x4+1/2

loop_
_atom_site_type_symbol
_atom_site_label
_atom_site_fract_x
_atom_site_fract_y
_atom_site_fract_z
_atom_site_U_iso_or_equiv
_atom_site_adp_type
_atom_site_calc_flag
_atom_site_refinement_flags
_atom_site_occupancy
_atom_site_symmetry_multiplicity
_atom_site_disorder_assembly
_atom_site_disorder_group
Rb Rb1 0.25 0.40659(4) 0.62969(4) 0.0408(3) Uani d . 1 4 . .
Rb Rb2 0.25 0.81921(2) 0.48673(3) 0.0232(2) Uani d . 1 4 . .
Zn Zn 0.25 0.42179(3) 0.22344(3) 0.01827(10) Uani d . 1 4 . .
Cl Cl1 0.25 0.41962(8) -0.01837(9) 0.0426(3) Uani d . 1 4 . .
Cl Cl2 0.25 0.58430(6) 0.32169(9) 0.0400(3) Uani d . 1 4 . .
Cl Cl3 0.00171(7) 0.33945(6) 0.31245(8) 0.0426(4) Uani d . 1 8 . .

loop_
_atom_site_aniso_label
_atom_site_aniso_U_11
_atom_site_aniso_U_22
_atom_site_aniso_U_33
_atom_site_aniso_U_12
_atom_site_aniso_U_13
_atom_site_aniso_U_23
_atom_site_aniso_type_symbol
Rb1 0.0416(4) 0.0634(7) 0.0175(5) 0 0 -0.0017(3) Rb
Rb2 0.0341(4) 0.0202(4) 0.0154(4) 0 0 -0.00080(19) Rb
Zn 0.02085(15) 0.01969(19) 0.01426(18) 0 0 -0.00021(8) Zn
Cl1 0.0766(6) 0.0373(5) 0.0139(4) 0 0 -0.0043(2) Cl
Cl2 0.0750(7) 0.0232(4) 0.0217(4) 0 0 -0.0068(2) Cl
Cl3 0.0273(5) 0.0680(10) 0.0325(8) -0.0224(5) -0.0053(5) 0.0181(6) Cl

loop_
_atom_site_displace_Fourier_atom_site_label
_atom_site_displace_Fourier_axis
_atom_site_displace_Fourier_wave_vector_seq_id
_atom_site_displace_Fourier_param_cos
_atom_site_displace_Fourier_param_sin
Rb1 x 1 -0.01100(9) 0.01111(8)
Rb1 y 1 0 0
Rb1 z 1 0 0
Rb1 x 2 0 0
Rb1 y 2 -0.00171(8) -0.00021(9)
Rb1 z 2 -0.00010(10) 0.00094(6)
Rb1 x 3 0.00191(16) -0.00175(16)
Rb1 y 3 0 0
Rb1 z 3 0 0
Rb1 x 4 0 0
Rb1 y 4 0.00103(15) -0.00081(16)
Rb1 z 4 -0.0012(2) 0.0000(2)
Rb1 x 5 -0.00094(9) 0.00101(9)
Rb1 y 5 0 0
Rb1 z 5 0 0
Rb2 x 1 -0.00149(6) 0.01574(8)
Rb2 y 1 0 0
Rb2 z 1 0 0
Rb2 x 2 0 0
Rb2 y 2 0.00010(3) 0.00023(3)
Rb2 z 2 0.00016(5) -0.00058(4)
Rb2 x 3 -0.00049(8) -0.00148(15)
Rb2 y 3 0 0
Rb2 z 3 0 0
Rb2 x 4 0 0
Rb2 y 4 0.00027(11) -0.00008(12)
Rb2 z 4 -0.00059(18) 0.00040(18)
Rb2 x 5 0.00029(10) 0.00085(15)
Rb2 y 5 0 0
Rb2 z 5 0 0
Zn x 1 0.00308(6) 0.00958(7)
Zn y 1 0 0
Zn z 1 0 0
Zn x 2 0 0
Zn y 2 -0.00026(6) -0.00029(3)
Zn z 2 0.00082(5) -0.00011(5)
Zn x 3 -0.00130(8) -0.00021(16)
Zn y 3 0 0
Zn z 3 0 0
Zn x 4 0 0
Zn y 4 0.00021(16) -0.00042(13)
Zn z 4 -0.0004(2) 0.0003(2)
Zn x 5 0.00012(8) -0.00089(8)
Zn y 5 0 0
Zn z 5 0 0
Cl1 x 1 0.0058(3) 0.0377(3)
Cl1 y 1 0 0
Cl1 z 1 0 0
Cl1 x 2 0 0
Cl1 y 2 -0.00143(19) -0.00015(10)
Cl1 z 2 0.0001(2) -0.00060(15)
Cl1 x 3 -0.0016(5) -0.0008(5)
Cl1 y 3 0 0
Cl1 z 3 0 0
Cl1 x 4 0 0
Cl1 y 4 -0.0002(3) 0.0008(4)
Cl1 z 4 0.0002(4) -0.0007(4)
Cl1 x 5 -0.0006(7) 0.0017(7)
Cl1 y 5 0 0
Cl1 z 5 0 0
Cl2 x 1 0.0510(4) 0.0077(3)
Cl2 y 1 0 0
Cl2 z 1 0 0
Cl2 x 2 0 0
Cl2 y 2 -0.00068(9) -0.00004(11)
Cl2 z 2 0.00040(19) -0.00077(12)
Cl2 x 3 -0.0056(5) -0.0011(4)
Cl2 y 3 0 0
Cl2 z 3 0 0
Cl2 x 4 0 0
Cl2 y 4 0.0007(3) 0.0000(3)
Cl2 z 4 0.0001(4) 0.0002(3)
Cl2 x 5 -0.0007(8) 0.0009(8)
Cl2 y 5 0 0
Cl2 z 5 0 0
Cl3 x 1 -0.01811(15) 0.00501(15)
Cl3 y 1 0.02427(14) 0.00067(12)
Cl3 z 1 0.01227(12) -0.01022(10)
Cl3 x 2 0.00081(17) 0.00005(18)
Cl3 y 2 -0.00028(13) -0.00031(14)
Cl3 z 2 0.00012(17) 0.00100(15)
Cl3 x 3 0.00184(14) -0.0004(3)
Cl3 y 3 -0.00335(18) -0.0004(3)
Cl3 z 3 -0.0001(3) -0.0018(3)
Cl3 x 4 -0.0012(2) 0.0002(2)
Cl3 y 4 0.00079(19) -0.0006(2)
Cl3 z 4 0.0010(3) -0.0005(3)
Cl3 x 5 -0.0008(3) -0.0010(3)
Cl3 y 5 0.0019(3) 0.0004(4)
Cl3 z 5 0.0001(3) 0.0010(4)

loop_
_atom_site_displace_special_func_atom_site_label
_atom_site_displace_special_func_sawtooth_ax
_atom_site_displace_special_func_sawtooth_ay
_atom_site_displace_special_func_sawtooth_az
_atom_site_displace_special_func_sawtooth_c
_atom_site_displace_special_func_sawtooth_w
? ? ? ? ? ?

loop_
_atom_site_Fourier_wave_vector_seq_id
_atom_site_Fourier_wave_vector_x
_atom_site_Fourier_wave_vector_z
1 0.00000 0.31600
2 0.00000 0.63200
3 0.00000 0.94800
4 0.00000 1.26400
5 0.00000 1.58000

loop_
_atom_site_occ_Fourier_atom_site_label
_atom_site_occ_Fourier_wave_vector_seq_id
_atom_site_occ_Fourier_param_cos
_atom_site_occ_Fourier_param_sin
? ? ? ?

loop_
_atom_site_occ_special_func_atom_site_label
_atom_site_occ_special_func_crenel_c
_atom_site_occ_special_func_crenel_w
? ? ?

loop_
_atom_site_U_Fourier_atom_site_label
_atom_site_U_Fourier_tens_elem
_atom_site_U_Fourier_wave_vector_seq_id
_atom_site_U_Fourier_param_cos
_atom_site_U_Fourier_param_sin
Rb1 U11 1 0 0
Rb1 U22 1 0 0
Rb1 U33 1 0 0
Rb1 U12 1 0.00648(15) 0.00444(16)
Rb1 U13 1 -0.00389(12) -0.00101(12)
Rb1 U23 1 0 0
Rb1 U11 2 -0.0011(2) 0.0012(2)
Rb1 U22 2 0.0002(3) 0.0047(4)
Rb1 U33 2 0.0001(2) 0.0005(3)
Rb1 U12 2 0 0
Rb1 U13 2 0 0
Rb1 U23 2 0.0003(2) -0.00112(18)
Rb2 U11 1 0 0
Rb2 U22 1 0 0
Rb2 U33 1 0 0
Rb2 U12 1 0.00113(9) -0.00382(10)
Rb2 U13 1 -0.00045(9) 0.00294(10)
Rb2 U23 1 0 0
Rb2 U11 2 0.00312(16) 0.00003(17)
Rb2 U22 2 0.0005(2) 0.0000(2)
Rb2 U33 2 0.00050(19) -0.00016(19)
Rb2 U12 2 0 0
Rb2 U13 2 0 0
Rb2 U23 2 -0.00009(13) -0.00020(13)
Zn U11 1 0 0
Zn U22 1 0 0
Zn U33 1 0 0
Zn U12 1 -0.00016(10) 0.00076(10)
Zn U13 1 -0.00015(9) -0.00079(9)
Zn U23 1 0 0
Zn U11 2 0.00048(16) -0.00001(16)
Zn U22 2 0.0004(2) -0.0002(2)
Zn U33 2 -0.0001(2) -0.0001(2)
Zn U12 2 0 0
Zn U13 2 0 0
Zn U23 2 -0.00031(15) 0.00005(17)
Cl1 U11 1 0 0
Cl1 U22 1 0 0
Cl1 U33 1 0 0
Cl1 U12 1 -0.0018(5) 0.0175(5)
Cl1 U13 1 -0.0028(4) -0.0016(4)
Cl1 U23 1 0 0
Cl1 U11 2 0.0152(9) -0.0047(8)
Cl1 U22 2 -0.0007(7) -0.0007(7)
Cl1 U33 2 0.0002(6) 0.0000(6)
Cl1 U12 2 0 0
Cl1 U13 2 0 0
Cl1 U23 2 -0.0008(4) -0.0005(4)
Cl2 U11 1 0 0
Cl2 U22 1 0 0
Cl2 U33 1 0 0
Cl2 U12 1 -0.0076(4) 0.0010(5)
Cl2 U13 1 0.0019(4) -0.0026(5)
Cl2 U23 1 0 0
Cl2 U11 2 -0.0218(10) -0.0005(8)
Cl2 U22 2 0.0006(6) 0.0000(6)
Cl2 U33 2 0.0005(7) 0.0002(6)
Cl2 U12 2 0 0
Cl2 U13 2 0 0
Cl2 U23 2 -0.0008(4) 0.0001(4)
Cl3 U11 1 -0.0049(2) -0.0008(3)
Cl3 U22 1 -0.0045(5) -0.0049(6)
Cl3 U33 1 -0.0072(4) 0.0085(4)
Cl3 U12 1 0.0058(3) 0.0031(3)
Cl3 U13 1 0.0024(2) -0.0006(2)
Cl3 U23 1 -0.0048(3) 0.0027(4)
Cl3 U11 2 -0.0033(3) 0.0013(3)
Cl3 U22 2 -0.0162(7) 0.0035(8)
Cl3 U33 2 -0.0012(5) 0.0029(6)
Cl3 U12 2 0.0077(4) -0.0031(4)
Cl3 U13 2 0.0023(3) -0.0019(3)
Cl3 U23 2 -0.0069(6) 0.0033(5)

loop_
_atom_type_symbol
_atom_type_scat_dispersion_real
_atom_type_scat_dispersion_imag
_atom_type_scat_source
Cl 0.082 0.079 'International Tables Vol C tables 4.2.6.8 and 6.1.1.1'
Rb 0.172 1.654 'International Tables Vol C tables 4.2.6.8 and 6.1.1.1'
Zn 0.312 0.768 'International Tables Vol C tables 4.2.6.8 and 6.1.1.1'

loop_
_cell_wave_vector_seq_id
_cell_wave_vector_x
_cell_wave_vector_y
_cell_wave_vector_z
1 0.00000 0.00000 0.31600

loop_
_geom_angle_atom_site_label_1
_geom_angle_atom_site_label_2
_geom_angle_atom_site_label_3
_geom_angle_publ_flag
_geom_angle_max
_geom_angle_min
_geom_angle_av
_geom_angle_site_ssg_symmetry_1
_geom_angle_site_ssg_symmetry_2
_geom_angle_site_ssg_symmetry_3
Rb1 Rb1 Rb1 yes 94.91(7) 93.75(7) 94.24(7) 4_4665 . 4_5665
Rb1 Rb1 Rb2 yes 54.90(5) 53.69(5) 54.39(5) 4_4665 . .
Rb1 Rb1 Rb2 yes 91.29(7) 87.83(6) 89.20(6) 4_4665 . 2_5655
Rb1 Rb1 Rb2 yes 86.63(6) 84.00(5) 85.43(6) 4_4665 . 3_5465
Rb1 Rb1 Rb2 yes 161.70(8) 160.11(8) 160.81(8) 4_4665 . 3_6465
Rb1 Rb1 Rb2 yes 68.97(5) 66.33(5) 67.58(5) 4_4665 . 4_4665
Rb1 Rb1 Rb2 yes 138.21(8) 137.08(7) 137.65(7) 4_4665 . 4_5665
Rb1 Rb1 Zn yes 60.32(6) 59.02(6) 59.48(6) 4_4665 . .
Rb1 Rb1 Zn yes 126.36(8) 122.13(7) 124.52(7) 4_4665 . 2_5555
Rb1 Rb1 Cl1 yes 121.96(18) 111.86(18) 117.31(18) 4_4665 . 1_5565
Rb1 Rb1 Cl2 yes 52.20(18) 42.28(18) 47.48(18) 4_4665 . .
Rb1 Rb1 Cl2 yes 47.77(8) 45.93(9) 46.98(9) 4_4665 . 4_4665
Rb1 Rb1 Cl2 yes 141.73(11) 138.86(12) 140.47(11) 4_4665 . 4_5665
Rb1 Rb1 Cl3 yes 53.8(2) 43.6(2) 48.8(2) 4_4665 . .
Rb1 Rb1 Cl3 yes 157.08(16) 153.59(18) 155.75(17) 4_4665 . 2_5555
Rb1 Rb1 Cl3 yes 91.50(17) 89.73(18) 90.84(17) 4_4665 . 4_5665
Rb1 Rb1 Cl3 yes 47.06(18) 43.69(18) 45.50(17) 4_4665 . 5_5665
Rb1 Rb1 Cl3 yes 106.53(16) 102.81(13) 104.44(15) 4_4665 . 7_5555
Rb1 Rb1 Cl3 yes 95.75(19) 94.13(17) 95.03(18) 4_4665 . 8_5555
Rb1 Rb1 Rb2 yes 54.90(5) 53.69(5) 54.39(5) 4_5665 . .
Rb1 Rb1 Rb2 yes 91.29(7) 87.83(6) 89.22(6) 4_5665 . 2_5655
Rb1 Rb1 Rb2 yes 161.70(8) 160.11(8) 160.82(8) 4_5665 . 3_5465
Rb1 Rb1 Rb2 yes 86.63(6) 84.00(5) 85.44(6) 4_5665 . 3_6465
Rb1 Rb1 Rb2 yes 138.21(8) 137.08(7) 137.65(7) 4_5665 . 4_4665
Rb1 Rb1 Rb2 yes 68.97(5) 66.33(5) 67.57(5) 4_5665 . 4_5665
Rb1 Rb1 Zn yes 60.32(6) 59.02(6) 59.48(6) 4_5665 . .
Rb1 Rb1 Zn yes 126.36(8) 122.13(7) 124.54(7) 4_5665 . 2_5555
Rb1 Rb1 Cl1 yes 121.96(18) 111.86(18) 117.25(18) 4_5665 . 1_5565
Rb1 Rb1 Cl2 yes 52.20(18) 42.28(18) 47.40(18) 4_5665 . .
Rb1 Rb1 Cl2 yes 141.73(11) 138.86(12) 140.48(11) 4_5665 . 4_4665
Rb1 Rb1 Cl2 yes 47.77(8) 45.93(9) 46.97(9) 4_5665 . 4_5665
Rb1 Rb1 Cl3 yes 95.75(19) 94.13(17) 95.03(18) 4_5665 . .
Rb1 Rb1 Cl3 yes 106.53(16) 102.81(13) 104.44(15) 4_5665 . 2_5555
Rb1 Rb1 Cl3 yes 47.06(18) 43.69(18) 45.52(17) 4_5665 . 4_5665
Rb1 Rb1 Cl3 yes 91.50(17) 89.73(18) 90.84(17) 4_5665 . 5_5665
Rb1 Rb1 Cl3 yes 157.08(16) 153.59(18) 155.77(17) 4_5665 . 7_5555
Rb1 Rb1 Cl3 yes 53.8(2) 43.6(2) 48.8(2) 4_5665 . 8_5555
Rb2 Rb1 Rb2 yes 58.21(5) 57.34(5) 57.69(5) . . 2_5655
Rb2 Rb1 Rb2 yes 112.76(6) 111.39(6) 111.97(6) . . 3_5465
Rb2 Rb1 Rb2 yes 112.76(6) 111.39(6) 111.97(6) . . 3_6465
Rb2 Rb1 Rb2 yes 122.76(6) 120.61(6) 121.97(6) . . 4_4665
Rb2 Rb1 Rb2 yes 122.76(6) 120.61(6) 121.96(6) . . 4_5665
Rb2 Rb1 Zn yes 73.49(6) 72.32(6) 72.90(6) . . .
Rb2 Rb1 Zn yes 177.82(8) 176.72(8) 177.22(8) . . 2_5555
Rb2 Rb1 Cl1 yes 101.79(12) 100.67(12) 101.21(12) . . 1_5565
Rb2 Rb1 Cl2 yes 38.10(9) 37.24(9) 37.64(9) . . .
Rb2 Rb1 Cl2 yes 91.15(10) 88.78(11) 89.98(10) . . 4_4665
Rb2 Rb1 Cl2 yes 91.15(10) 88.78(11) 89.97(10) . . 4_5665
Rb2 Rb1 Cl3 yes 96.0(2) 87.2(2) 91.7(2) . . .
Rb2 Rb1 Cl3 yes 151.62(18) 148.56(15) 149.80(17) . . 2_5555
Rb2 Rb1 Cl3 yes 37.70(16) 35.78(18) 36.87(17) . . 4_5665
Rb2 Rb1 Cl3 yes 37.70(16) 35.78(18) 36.87(17) . . 5_5665
Rb2 Rb1 Cl3 yes 151.62(18) 148.56(15) 149.79(17) . . 7_5555
Rb2 Rb1 Cl3 yes 96.0(2) 87.2(2) 91.7(2) . . 8_5555
Rb2 Rb1 Rb2 yes 72.81(5) 70.30(5) 71.62(5) 2_5655 . 3_5465
Rb2 Rb1 Rb2 yes 72.81(5) 70.30(5) 71.63(5) 2_5655 . 3_6465
Rb2 Rb1 Rb2 yes 128.43(7) 124.18(7) 126.40(7) 2_5655 . 4_4665
Rb2 Rb1 Rb2 yes 128.43(7) 124.18(7) 126.43(7) 2_5655 . 4_5665
Rb2 Rb1 Zn yes 131.62(8) 129.65(8) 130.54(8) 2_5655 . .
Rb2 Rb1 Zn yes 125.34(7) 124.20(8) 124.68(8) 2_5655 . 2_5555
Rb2 Rb1 Cl1 yes 43.98(11) 43.57(11) 43.78(11) 2_5655 . 1_5565
Rb2 Rb1 Cl2 yes 96.23(10) 94.50(10) 95.16(10) 2_5655 . .
Rb2 Rb1 Cl2 yes 86.42(10) 81.32(10) 83.80(10) 2_5655 . 4_4665
Rb2 Rb1 Cl2 yes 86.42(10) 81.32(10) 83.84(10) 2_5655 . 4_5665
Rb2 Rb1 Cl3 yes 144.9(2) 131.3(2) 137.9(2) 2_5655 . .
Rb2 Rb1 Cl3 yes 108.82(18) 103.84(19) 106.04(19) 2_5655 . 2_5555
Rb2 Rb1 Cl3 yes 44.65(19) 42.76(15) 43.76(17) 2_5655 . 4_5665
Rb2 Rb1 Cl3 yes 44.65(19) 42.76(15) 43.76(17) 2_5655 . 5_5665
Rb2 Rb1 Cl3 yes 108.82(18) 103.84(19) 106.00(19) 2_5655 . 7_5555
Rb2 Rb1 Cl3 yes 144.9(2) 131.3(2) 138.0(2) 2_5655 . 8_5555
Rb2 Rb1 Rb2 yes 89.04(6) 88.31(6) 88.67(6) 3_5465 . 3_6465
Rb2 Rb1 Rb2 yes 60.11(5) 58.38(4) 59.44(5) 3_5465 . 4_4665
Rb2 Rb1 Rb2 yes 125.54(7) 122.46(7) 124.09(7) 3_5465 . 4_5665
Rb2 Rb1 Zn yes 135.64(8) 132.00(7) 133.83(7) 3_5465 . .
Rb2 Rb1 Zn yes 70.81(6) 68.10(5) 69.62(5) 3_5465 . 2_5555
Rb2 Rb1 Cl1 yes 54.11(18) 42.17(18) 47.92(18) 3_5465 . 1_5565
Rb2 Rb1 Cl2 yes 137.24(18) 126.36(18) 131.91(18) 3_5465 . .
Rb2 Rb1 Cl2 yes 40.87(8) 37.87(8) 39.59(8) 3_5465 . 4_4665
Rb2 Rb1 Cl2 yes 129.29(9) 126.04(10) 128.02(10) 3_5465 . 4_5665
Rb2 Rb1 Cl3 yes 100.90(16) 96.75(16) 99.01(17) 3_5465 . .
Rb2 Rb1 Cl3 yes 83.64(14) 80.60(16) 81.86(15) 3_5465 . 2_5555
Rb2 Rb1 Cl3 yes 116.48(19) 114.06(16) 115.32(18) 3_5465 . 4_5665
Rb2 Rb1 Cl3 yes 76.40(19) 74.00(16) 75.26(17) 3_5465 . 5_5665
Rb2 Rb1 Cl3 yes 40.89(16) 37.94(18) 39.34(17) 3_5465 . 7_5555
Rb2 Rb1 Cl3 yes 156.2(2) 144.6(2) 150.3(2) 3_5465 . 8_5555
Rb2 Rb1 Rb2 yes 125.54(7) 122.46(7) 124.07(7) 3_6465 . 4_4665
Rb2 Rb1 Rb2 yes 60.11(5) 58.38(4) 59.45(5) 3_6465 . 4_5665
Rb2 Rb1 Zn yes 135.64(8) 132.00(7) 133.85(7) 3_6465 . .
Rb2 Rb1 Zn yes 70.81(6) 68.10(5) 69.63(5) 3_6465 . 2_5555
Rb2 Rb1 Cl1 yes 54.11(18) 42.17(18) 47.84(18) 3_6465 . 1_5565
Rb2 Rb1 Cl2 yes 137.24(18) 126.36(18) 131.84(18) 3_6465 . .
Rb2 Rb1 Cl2 yes 129.29(9) 126.04(10) 128.00(10) 3_6465 . 4_4665
Rb2 Rb1 Cl2 yes 40.87(8) 37.87(8) 39.61(8) 3_6465 . 4_5665
Rb2 Rb1 Cl3 yes 156.2(2) 144.6(2) 150.4(2) 3_6465 . .
Rb2 Rb1 Cl3 yes 40.89(16) 37.94(18) 39.36(17) 3_6465 . 2_5555
Rb2 Rb1 Cl3 yes 76.40(19) 74.00(16) 75.26(17) 3_6465 . 4_5665
Rb2 Rb1 Cl3 yes 116.48(19) 114.06(16) 115.34(18) 3_6465 . 5_5665
Rb2 Rb1 Cl3 yes 83.64(14) 80.60(16) 81.85(15) 3_6465 . 7_5555
Rb2 Rb1 Cl3 yes 100.90(16) 96.75(16) 99.04(17) 3_6465 . 8_5555
Rb2 Rb1 Rb2 yes 100.15(7) 99.19(6) 99.75(7) 4_4665 . 4_5665
Rb2 Rb1 Zn yes 79.41(6) 78.11(6) 78.72(6) 4_4665 . .
Rb2 Rb1 Zn yes 58.97(5) 54.56(5) 57.00(5) 4_4665 . 2_5555
Rb2 Rb1 Cl1 yes 110.07(17) 100.71(17) 104.89(17) 4_4665 . 1_5565
Rb2 Rb1 Cl2 yes 106.16(16) 96.39(16) 101.35(16) 4_4665 . .
Rb2 Rb1 Cl2 yes 45.13(9) 43.94(9) 44.65(9) 4_4665 . 4_4665
Rb2 Rb1 Cl2 yes 144.70(11) 142.30(12) 143.64(12) 4_4665 . 4_5665
Rb2 Rb1 Cl3 yes 45.3(2) 42.70(18) 44.04(19) 4_4665 . .
Rb2 Rb1 Cl3 yes 90.37(17) 86.02(17) 88.20(16) 4_4665 . 2_5555
Rb2 Rb1 Cl3 yes 158.80(16) 155.86(18) 157.64(17) 4_4665 . 4_5665
Rb2 Rb1 Cl3 yes 101.30(17) 99.35(15) 100.28(16) 4_4665 . 5_5665
Rb2 Rb1 Cl3 yes 45.12(16) 42.65(14) 43.76(15) 4_4665 . 7_5555
Rb2 Rb1 Cl3 yes 98.6(2) 88.08(18) 93.25(19) 4_4665 . 8_5555
Rb2 Rb1 Zn yes 79.41(6) 78.11(6) 78.73(6) 4_5665 . .
Rb2 Rb1 Zn yes 58.97(5) 54.56(5) 57.03(5) 4_5665 . 2_5555
Rb2 Rb1 Cl1 yes 110.07(17) 100.71(17) 104.83(17) 4_5665 . 1_5565
Rb2 Rb1 Cl2 yes 106.16(16) 96.39(16) 101.28(16) 4_5665 . .
Rb2 Rb1 Cl2 yes 144.70(11) 142.30(12) 143.65(12) 4_5665 . 4_4665
Rb2 Rb1 Cl2 yes 45.13(9) 43.94(9) 44.64(9) 4_5665 . 4_5665
Rb2 Rb1 Cl3 yes 98.6(2) 88.08(18) 93.33(19) 4_5665 . .
Rb2 Rb1 Cl3 yes 45.12(16) 42.65(14) 43.76(15) 4_5665 . 2_5555
Rb2 Rb1 Cl3 yes 101.30(17) 99.35(15) 100.28(16) 4_5665 . 4_5665
Rb2 Rb1 Cl3 yes 158.80(16) 155.86(18) 157.63(17) 4_5665 . 5_5665
Rb2 Rb1 Cl3 yes 90.37(17) 86.02(17) 88.23(16) 4_5665 . 7_5555
Rb2 Rb1 Cl3 yes 45.3(2) 42.70(18) 44.02(19) 4_5665 . 8_5555
Zn Rb1 Zn yes 105.33(8) 103.77(8) 104.67(8) . . 2_5555
Zn Rb1 Cl1 yes 175.17(15) 170.85(17) 172.90(16) . . 1_5565
Zn Rb1 Cl2 yes 35.78(9) 35.48(9) 35.63(9) . . .
Zn Rb1 Cl2 yes 97.72(10) 96.44(10) 96.96(10) . . 4_4665
Zn Rb1 Cl2 yes 97.72(10) 96.44(10) 96.97(10) . . 4_5665
Zn Rb1 Cl3 yes 36.69(17) 34.71(17) 35.76(17) . . .
Zn Rb1 Cl3 yes 120.2(2) 115.85(18) 117.66(19) . . 2_5555
Zn Rb1 Cl3 yes 97.66(19) 93.4(2) 95.63(19) . . 4_5665
Zn Rb1 Cl3 yes 97.66(19) 93.4(2) 95.60(19) . . 5_5665
Zn Rb1 Cl3 yes 120.2(2) 115.85(18) 117.67(19) . . 7_5555
Zn Rb1 Cl3 yes 36.69(17) 34.71(17) 35.76(17) . . 8_5555
Zn Rb1 Cl1 yes 82.05(12) 80.60(12) 81.19(12) 2_5555 . 1_5565
Zn Rb1 Cl2 yes 140.36(11) 139.19(12) 139.92(12) 2_5555 . .
Zn Rb1 Cl2 yes 92.48(10) 87.40(10) 90.32(10) 2_5555 . 4_4665
Zn Rb1 Cl2 yes 92.48(10) 87.40(10) 90.35(10) 2_5555 . 4_5665
Zn Rb1 Cl3 yes 90.7(2) 82.2(2) 86.2(2) 2_5555 . .
Zn Rb1 Cl3 yes 32.29(17) 30.48(15) 31.33(16) 2_5555 . 2_5555
Zn Rb1 Cl3 yes 146.3(2) 142.34(17) 144.47(18) 2_5555 . 4_5665
Zn Rb1 Cl3 yes 146.3(2) 142.34(17) 144.46(18) 2_5555 . 5_5665
Zn Rb1 Cl3 yes 32.29(17) 30.48(15) 31.33(16) 2_5555 . 7_5555
Zn Rb1 Cl3 yes 90.7(2) 82.2(2) 86.2(2) 2_5555 . 8_5555
Cl1 Rb1 Cl2 yes 139.47(15) 136.55(17) 137.97(17) 1_5565 . .
Cl1 Rb1 Cl2 yes 89.2(2) 77.1(2) 82.9(2) 1_5565 . 4_4665
Cl1 Rb1 Cl2 yes 89.2(2) 77.1(2) 82.8(2) 1_5565 . 4_5665
Cl1 Rb1 Cl3 yes 151.3(3) 143.0(2) 146.9(2) 1_5565 . .
Cl1 Rb1 Cl3 yes 69.1(2) 65.8(2) 67.4(2) 1_5565 . 2_5555
Cl1 Rb1 Cl3 yes 83.6(2) 74.4(2) 79.3(2) 1_5565 . 4_5665
Cl1 Rb1 Cl3 yes 83.6(2) 74.4(2) 79.3(2) 1_5565 . 5_5665
Cl1 Rb1 Cl3 yes 69.1(2) 65.8(2) 67.4(2) 1_5565 . 7_5555
Cl1 Rb1 Cl3 yes 151.3(3) 143.0(2) 146.8(2) 1_5565 . 8_5555
Cl2 Rb1 Cl2 yes 99.9(2) 88.5(2) 94.5(2) . . 4_4665
Cl2 Rb1 Cl2 yes 99.9(2) 88.5(2) 94.4(2) . . 4_5665
Cl2 Rb1 Cl3 yes 61.9(3) 59.0(2) 60.4(2) . . .
Cl2 Rb1 Cl3 yes 151.1(2) 139.5(2) 145.0(2) . . 2_5555
Cl2 Rb1 Cl3 yes 67.1(2) 62.9(2) 65.0(2) . . 4_5665
Cl2 Rb1 Cl3 yes 67.1(2) 62.9(2) 65.1(2) . . 5_5665
Cl2 Rb1 Cl3 yes 151.1(2) 139.5(2) 145.1(2) . . 7_5555
Cl2 Rb1 Cl3 yes 61.9(3) 59.0(2) 60.4(2) . . 8_5555
Cl2 Rb1 Cl2 yes 166.09(13) 165.03(14) 165.37(14) 4_4665 . 4_5665
Cl2 Rb1 Cl3 yes 69.93(17) 63.05(17) 66.70(17) 4_4665 . .
Cl2 Rb1 Cl3 yes 116.21(16) 112.65(18) 114.87(17) 4_4665 . 2_5555
Cl2 Rb1 Cl3 yes 117.81(18) 114.62(19) 116.06(18) 4_4665 . 4_5665
Cl2 Rb1 Cl3 yes 59.20(18) 56.96(17) 58.08(17) 4_4665 . 5_5665
Cl2 Rb1 Cl3 yes 63.17(17) 59.58(15) 61.58(16) 4_4665 . 7_5555
Cl2 Rb1 Cl3 yes 131.21(19) 124.23(17) 127.80(18) 4_4665 . 8_5555
Cl2 Rb1 Cl3 yes 131.21(19) 124.23(17) 127.86(18) 4_5665 . .
Cl2 Rb1 Cl3 yes 63.17(17) 59.58(15) 61.59(16) 4_5665 . 2_5555
Cl2 Rb1 Cl3 yes 59.20(18) 56.96(17) 58.08(17) 4_5665 . 4_5665
Cl2 Rb1 Cl3 yes 117.81(18) 114.62(19) 116.07(18) 4_5665 . 5_5665
Cl2 Rb1 Cl3 yes 116.21(16) 112.65(18) 114.89(17) 4_5665 . 7_5555
Cl2 Rb1 Cl3 yes 69.93(17) 63.05(17) 66.75(17) 4_5665 . 8_5555
Cl3 Rb1 Cl3 yes 117.2(3) 108.7(3) 113.2(3) . . 2_5555
Cl3 Rb1 Cl3 yes 127.6(3) 122.8(3) 124.8(3) . . 4_5665
Cl3 Rb1 Cl3 yes 100.7(3) 87.3(3) 94.3(3) . . 5_5665
Cl3 Rb1 Cl3 yes 90.1(3) 82.8(3) 86.2(3) . . 7_5555
Cl3 Rb1 Cl3 yes 62.0(2) 61.0(2) 61.5(2) . . 8_5555
Cl3 Rb1 Cl3 yes 114.9(2) 111.9(2) 113.2(2) 2_5555 . 4_5665
Cl3 Rb1 Cl3 yes 150.5(3) 143.1(2) 146.7(3) 2_5555 . 5_5665
Cl3 Rb1 Cl3 yes 54.34(19) 53.39(18) 53.80(19) 2_5555 . 7_5555
Cl3 Rb1 Cl3 yes 90.1(3) 82.8(2) 86.1(3) 2_5555 . 8_5555
Cl3 Rb1 Cl3 yes 58.9(2) 58.2(2) 58.5(2) 4_5665 . 5_5665
Cl3 Rb1 Cl3 yes 150.5(3) 143.1(2) 146.6(3) 4_5665 . 7_5555
Cl3 Rb1 Cl3 yes 100.7(3) 87.3(3) 94.4(3) 4_5665 . 8_5555
Cl3 Rb1 Cl3 yes 114.9(2) 111.9(2) 113.2(2) 5_5665 . 7_5555
Cl3 Rb1 Cl3 yes 127.6(3) 122.8(3) 124.8(3) 5_5665 . 8_5555
Cl3 Rb1 Cl3 yes 117.2(3) 108.7(3) 113.2(3) 7_5555 . 8_5555
Rb1 Rb2 Rb1 yes 151.14(6) 150.06(6) 150.65(6) . . 2_5645
Rb1 Rb2 Rb1 yes 92.94(6) 91.76(5) 92.28(5) . . 3_5565
Rb1 Rb2 Rb1 yes 92.94(6) 91.76(5) 92.29(5) . . 3_6565
Rb1 Rb2 Rb1 yes 59.03(5) 57.21(5) 58.03(5) . . 4_4665
Rb1 Rb2 Rb1 yes 59.03(5) 57.21(5) 58.04(5) . . 4_5665
Rb1 Rb2 Rb2 yes 83.53(4) 83.22(5) 83.37(5) . . 2_5645
Rb1 Rb2 Rb2 yes 55.21(4) 54.80(4) 55.04(4) . . 2_5655
Rb1 Rb2 Zn yes 132.42(7) 131.95(7) 132.14(7) . . 2_5655
Rb1 Rb2 Zn yes 114.72(6) 112.76(6) 113.72(6) . . 3_5555
Rb1 Rb2 Zn yes 114.72(6) 112.76(6) 113.74(6) . . 3_6555
Rb1 Rb2 Cl1 yes 166.54(11) 164.55(14) 165.80(12) . . 2_5655
Rb1 Rb2 Cl1 yes 109.86(12) 105.90(10) 107.61(11) . . 3_5555
Rb1 Rb2 Cl1 yes 109.86(12) 105.90(10) 107.65(11) . . 3_6555
Rb1 Rb2 Cl2 yes 41.77(9) 41.30(9) 41.49(9) . . .
Rb1 Rb2 Cl2 yes 97.68(10) 96.94(10) 97.36(10) . . 2_5655
Rb1 Rb2 Cl3 yes 112.1(2) 100.6(2) 106.1(2) . . 3_5555
Rb1 Rb2 Cl3 yes 49.5(2) 36.6(2) 43.1(2) . . 4_5665
Rb1 Rb2 Cl3 yes 49.5(2) 36.6(2) 43.1(2) . . 5_5665
Rb1 Rb2 Cl3 yes 112.1(2) 100.6(2) 106.2(2) . . 6_5555
Rb1 Rb2 Rb1 yes 110.33(6) 106.80(6) 108.35(6) 2_5645 . 3_5565
Rb1 Rb2 Rb1 yes 110.33(6) 106.80(6) 108.36(6) 2_5645 . 3_6565
Rb1 Rb2 Rb1 yes 108.01(7) 103.79(6) 106.35(6) 2_5645 . 4_4665
Rb1 Rb2 Rb1 yes 108.01(7) 103.79(6) 106.35(6) 2_5645 . 4_5665
Rb1 Rb2 Rb2 yes 67.82(5) 66.70(5) 67.28(5) 2_5645 . 2_5645
Rb1 Rb2 Rb2 yes 154.58(6) 153.53(6) 154.17(6) 2_5645 . 2_5655
Rb1 Rb2 Zn yes 77.44(6) 76.78(6) 77.14(6) 2_5645 . 2_5655
Rb1 Rb2 Zn yes 59.31(5) 56.77(5) 58.10(5) 2_5645 . 3_5555
Rb1 Rb2 Zn yes 59.31(5) 56.77(5) 58.09(5) 2_5645 . 3_6555
Rb1 Rb2 Cl1 yes 42.92(10) 42.72(10) 42.80(10) 2_5645 . 2_5655
Rb1 Rb2 Cl1 yes 80.85(10) 77.70(9) 79.15(10) 2_5645 . 3_5555
Rb1 Rb2 Cl1 yes 80.85(10) 77.70(9) 79.15(10) 2_5645 . 3_6555
Rb1 Rb2 Cl2 yes 109.91(10) 108.56(10) 109.27(10) 2_5645 . .
Rb1 Rb2 Cl2 yes 112.28(10) 111.68(10) 111.96(11) 2_5645 . 2_5655
Rb1 Rb2 Cl3 yes 57.3(2) 44.6(2) 51.1(2) 2_5645 . 3_5555
Rb1 Rb2 Cl3 yes 151.98(17) 139.48(19) 146.06(18) 2_5645 . 4_5665
Rb1 Rb2 Cl3 yes 151.98(17) 139.48(19) 146.05(18) 2_5645 . 5_5665
Rb1 Rb2 Cl3 yes 57.3(2) 44.6(2) 51.0(2) 2_5645 . 6_5555
Rb1 Rb2 Rb1 yes 89.04(5) 88.31(5) 88.67(5) 3_5565 . 3_6565
Rb1 Rb2 Rb1 yes 76.68(6) 74.43(6) 75.46(5) 3_5565 . 4_4665
Rb1 Rb2 Rb1 yes 145.77(6) 144.08(7) 144.87(6) 3_5565 . 4_5665
Rb1 Rb2 Rb2 yes 138.33(7) 132.46(7) 135.54(6) 3_5565 . 2_5645
Rb1 Rb2 Rb2 yes 57.07(5) 54.42(5) 55.77(5) 3_5565 . 2_5655
Rb1 Rb2 Zn yes 57.97(5) 54.59(5) 56.20(5) 3_5565 . 2_5655
Rb1 Rb2 Zn yes 71.59(6) 67.85(5) 69.83(5) 3_5565 . 3_5555
Rb1 Rb2 Zn yes 147.02(6) 144.84(6) 146.11(6) 3_5565 . 3_6555
Rb1 Rb2 Cl1 yes 83.35(15) 73.08(15) 78.19(15) 3_5565 . 2_5655
Rb1 Rb2 Cl1 yes 39.97(9) 37.81(8) 38.75(9) 3_5565 . 3_5555
Rb1 Rb2 Cl1 yes 123.46(10) 121.23(11) 122.29(10) 3_5565 . 3_6555
Rb1 Rb2 Cl2 yes 124.27(17) 115.46(17) 120.09(17) 3_5565 . .
Rb1 Rb2 Cl2 yes 49.47(19) 39.60(19) 44.48(19) 3_5565 . 2_5655
Rb1 Rb2 Cl3 yes 104.26(17) 94.01(18) 99.52(17) 3_5565 . 3_5555
Rb1 Rb2 Cl3 yes 98.96(19) 96.35(18) 97.67(18) 3_5565 . 4_5665
Rb1 Rb2 Cl3 yes 56.3(2) 44.0(2) 50.0(2) 3_5565 . 5_5665
Rb1 Rb2 Cl3 yes 166.0(2) 152.3(2) 159.2(2) 3_5565 . 6_5555
Rb1 Rb2 Rb1 yes 145.77(6) 144.08(7) 144.86(6) 3_6565 . 4_4665
Rb1 Rb2 Rb1 yes 76.68(6) 74.43(6) 75.48(5) 3_6565 . 4_5665
Rb1 Rb2 Rb2 yes 138.33(7) 132.46(7) 135.58(6) 3_6565 . 2_5645
Rb1 Rb2 Rb2 yes 57.07(5) 54.42(5) 55.79(5) 3_6565 . 2_5655
Rb1 Rb2 Zn yes 57.97(5) 54.59(5) 56.22(5) 3_6565 . 2_5655
Rb1 Rb2 Zn yes 147.02(6) 144.84(6) 146.10(6) 3_6565 . 3_5555
Rb1 Rb2 Zn yes 71.59(6) 67.85(5) 69.86(5) 3_6565 . 3_6555
Rb1 Rb2 Cl1 yes 83.35(15) 73.08(15) 78.26(15) 3_6565 . 2_5655
Rb1 Rb2 Cl1 yes 123.46(10) 121.23(11) 122.29(10) 3_6565 . 3_5555
Rb1 Rb2 Cl1 yes 39.97(9) 37.81(8) 38.77(9) 3_6565 . 3_6555
Rb1 Rb2 Cl2 yes 124.27(17) 115.46(17) 120.04(17) 3_6565 . .
Rb1 Rb2 Cl2 yes 49.47(19) 39.60(19) 44.50(19) 3_6565 . 2_5655
Rb1 Rb2 Cl3 yes 166.0(2) 152.3(2) 159.3(2) 3_6565 . 3_5555
Rb1 Rb2 Cl3 yes 56.3(2) 44.0(2) 50.0(2) 3_6565 . 4_5665
Rb1 Rb2 Cl3 yes 98.96(19) 96.35(18) 97.68(18) 3_6565 . 5_5665
Rb1 Rb2 Cl3 yes 104.26(17) 94.01(18) 99.60(17) 3_6565 . 6_5555
Rb1 Rb2 Rb1 yes 100.15(6) 99.20(6) 99.76(6) 4_4665 . 4_5665
Rb1 Rb2 Rb2 yes 66.61(5) 62.91(5) 64.77(5) 4_4665 . 2_5645
Rb1 Rb2 Rb2 yes 91.64(5) 87.90(6) 89.85(6) 4_4665 . 2_5655
Rb1 Rb2 Zn yes 131.49(8) 126.26(7) 128.86(7) 4_4665 . 2_5655
Rb1 Rb2 Zn yes 57.18(5) 54.28(5) 55.74(5) 4_4665 . 3_5555
Rb1 Rb2 Zn yes 136.94(7) 135.92(7) 136.26(7) 4_4665 . 3_6555
Rb1 Rb2 Cl1 yes 134.17(19) 120.03(19) 126.80(19) 4_4665 . 2_5655
Rb1 Rb2 Cl1 yes 62.55(12) 58.00(10) 59.87(11) 4_4665 . 3_5555
Rb1 Rb2 Cl1 yes 161.88(13) 157.17(10) 159.46(11) 4_4665 . 3_6555
Rb1 Rb2 Cl2 yes 55.48(19) 45.19(19) 50.23(19) 4_4665 . .
Rb1 Rb2 Cl2 yes 120.04(18) 111.07(18) 115.60(18) 4_4665 . 2_5655
Rb1 Rb2 Cl3 yes 62.0(2) 49.2(2) 55.7(2) 4_4665 . 3_5555
Rb1 Rb2 Cl3 yes 106.6(2) 95.3(2) 100.6(2) 4_4665 . 4_5665
Rb1 Rb2 Cl3 yes 50.90(19) 46.02(19) 48.37(19) 4_4665 . 5_5665
Rb1 Rb2 Cl3 yes 108.2(2) 103.5(2) 106.1(2) 4_4665 . 6_5555
Rb1 Rb2 Rb2 yes 66.61(5) 62.91(5) 64.78(5) 4_5665 . 2_5645
Rb1 Rb2 Rb2 yes 91.64(5) 87.90(6) 89.88(6) 4_5665 . 2_5655
Rb1 Rb2 Zn yes 131.49(8) 126.26(7) 128.90(7) 4_5665 . 2_5655
Rb1 Rb2 Zn yes 136.94(7) 135.92(7) 136.26(7) 4_5665 . 3_5555
Rb1 Rb2 Zn yes 57.18(5) 54.28(5) 55.75(5) 4_5665 . 3_6555
Rb1 Rb2 Cl1 yes 134.17(19) 120.03(19) 126.90(19) 4_5665 . 2_5655
Rb1 Rb2 Cl1 yes 161.88(13) 157.17(10) 159.43(11) 4_5665 . 3_5555
Rb1 Rb2 Cl1 yes 62.55(12) 58.00(10) 59.90(11) 4_5665 . 3_6555
Rb1 Rb2 Cl2 yes 55.48(19) 45.19(19) 50.15(19) 4_5665 . .
Rb1 Rb2 Cl2 yes 120.04(18) 111.07(18) 115.64(18) 4_5665 . 2_5655
Rb1 Rb2 Cl3 yes 108.2(2) 103.5(2) 106.1(2) 4_5665 . 3_5555
Rb1 Rb2 Cl3 yes 50.90(19) 46.02(19) 48.41(19) 4_5665 . 4_5665
Rb1 Rb2 Cl3 yes 106.6(2) 95.3(2) 100.6(2) 4_5665 . 5_5665
Rb1 Rb2 Cl3 yes 62.0(2) 49.2(2) 55.8(2) 4_5665 . 6_5555
Rb2 Rb2 Rb2 yes 138.39(5) 138.19(5) 138.30(5) 2_5645 . 2_5655
Rb2 Rb2 Zn yes 144.59(6) 144.06(6) 144.34(6) 2_5645 . 2_5655
Rb2 Rb2 Zn yes 73.17(5) 70.22(5) 71.71(5) 2_5645 . 3_5555
Rb2 Rb2 Zn yes 73.17(5) 70.22(5) 71.72(5) 2_5645 . 3_6555
Rb2 Rb2 Cl1 yes 110.20(11) 109.34(11) 109.79(11) 2_5645 . 2_5655
Rb2 Rb2 Cl1 yes 104.16(11) 97.71(9) 100.87(10) 2_5645 . 3_5555
Rb2 Rb2 Cl1 yes 104.16(11) 97.71(9) 100.90(10) 2_5645 . 3_6555
Rb2 Rb2 Cl2 yes 42.40(9) 41.87(9) 42.21(9) 2_5645 . .
Rb2 Rb2 Cl2 yes 179.28(11) 175.2(2) 177.20(19) 2_5645 . 2_5655
Rb2 Rb2 Cl3 yes 42.4(2) 40.57(19) 41.6(2) 2_5645 . 3_5555
Rb2 Rb2 Cl3 yes 112.3(2) 104.2(2) 108.0(2) 2_5645 . 4_5665
Rb2 Rb2 Cl3 yes 112.3(2) 104.2(2) 107.9(2) 2_5645 . 5_5665
Rb2 Rb2 Cl3 yes 42.4(2) 40.57(19) 41.6(2) 2_5645 . 6_5555
Rb2 Rb2 Zn yes 77.27(5) 76.84(5) 77.10(5) 2_5655 . 2_5655
Rb2 Rb2 Zn yes 125.26(7) 118.27(7) 121.83(6) 2_5655 . 3_5555
Rb2 Rb2 Zn yes 125.26(7) 118.27(7) 121.88(6) 2_5655 . 3_6555
Rb2 Rb2 Cl1 yes 111.76(11) 110.78(11) 111.39(11) 2_5655 . 2_5655
Rb2 Rb2 Cl1 yes 95.00(11) 90.11(9) 92.64(9) 2_5655 . 3_5555
Rb2 Rb2 Cl1 yes 95.00(11) 90.11(9) 92.68(9) 2_5655 . 3_6555
Rb2 Rb2 Cl2 yes 96.53(9) 96.05(9) 96.35(9) 2_5655 . .
Rb2 Rb2 Cl2 yes 42.89(10) 41.94(10) 42.51(10) 2_5655 . 2_5655
Rb2 Rb2 Cl3 yes 151.88(19) 134.5(2) 143.46(19) 2_5655 . 3_5555
Rb2 Rb2 Cl3 yes 42.91(19) 41.67(18) 42.13(18) 2_5655 . 4_5665
Rb2 Rb2 Cl3 yes 42.91(19) 41.67(18) 42.13(18) 2_5655 . 5_5665
Rb2 Rb2 Cl3 yes 151.88(19) 134.5(2) 143.62(19) 2_5655 . 6_5555
Zn Rb2 Zn yes 92.13(6) 87.73(6) 89.89(6) 2_5655 . 3_5555
Zn Rb2 Zn yes 92.13(6) 87.73(6) 89.92(6) 2_5655 . 3_6555
Zn Rb2 Cl1 yes 34.76(10) 34.34(10) 34.55(10) 2_5655 . 2_5655
Zn Rb2 Cl1 yes 72.88(11) 70.23(10) 71.43(10) 2_5655 . 3_5555
Zn Rb2 Cl1 yes 72.88(11) 70.23(10) 71.45(10) 2_5655 . 3_6555
Zn Rb2 Cl2 yes 173.32(11) 170.89(16) 172.44(13) 2_5655 . .
Zn Rb2 Cl2 yes 35.12(10) 34.83(10) 35.00(10) 2_5655 . 2_5655
Zn Rb2 Cl3 yes 117.4(2) 109.4(2) 113.2(2) 2_5655 . 3_5555
Zn Rb2 Cl3 yes 107.1(2) 95.8(2) 101.2(2) 2_5655 . 4_5665
Zn Rb2 Cl3 yes 107.1(2) 95.8(2) 101.3(2) 2_5655 . 5_5665
Zn Rb2 Cl3 yes 117.4(2) 109.4(2) 113.2(2) 2_5655 . 6_5555
Zn Rb2 Zn yes 114.56(6) 114.19(6) 114.40(6) 3_5555 . 3_6555
Zn Rb2 Cl1 yes 78.00(17) 66.28(17) 72.01(17) 3_5555 . 2_5655
Zn Rb2 Cl1 yes 32.67(10) 29.63(8) 31.12(9) 3_5555 . 3_5555
Zn Rb2 Cl1 yes 137.24(11) 135.87(11) 136.42(11) 3_5555 . 3_6555
Zn Rb2 Cl2 yes 98.45(17) 88.65(17) 93.65(17) 3_5555 . .
Zn Rb2 Cl2 yes 112.81(18) 103.16(18) 107.90(18) 3_5555 . 2_5655
Zn Rb2 Cl3 yes 32.85(17) 28.8(2) 30.97(18) 3_5555 . 3_5555
Zn Rb2 Cl3 yes 161.4(2) 148.56(19) 154.68(19) 3_5555 . 4_5665
Zn Rb2 Cl3 yes 93.36(17) 82.97(18) 88.33(17) 3_5555 . 5_5665
Zn Rb2 Cl3 yes 99.32(18) 88.85(17) 93.66(17) 3_5555 . 6_5555
Zn Rb2 Cl1 yes 78.00(17) 66.28(17) 72.10(17) 3_6555 . 2_5655
Zn Rb2 Cl1 yes 137.24(11) 135.87(11) 136.42(11) 3_6555 . 3_5555
Zn Rb2 Cl1 yes 32.67(10) 29.63(8) 31.13(9) 3_6555 . 3_6555
Zn Rb2 Cl2 yes 98.45(17) 88.65(17) 93.58(17) 3_6555 . .
Zn Rb2 Cl2 yes 112.81(18) 103.16(18) 107.95(18) 3_6555 . 2_5655
Zn Rb2 Cl3 yes 99.32(18) 88.85(17) 93.75(17) 3_6555 . 3_5555
Zn Rb2 Cl3 yes 93.36(17) 82.97(18) 88.35(17) 3_6555 . 4_5665
Zn Rb2 Cl3 yes 161.4(2) 148.56(19) 154.69(19) 3_6555 . 5_5665
Zn Rb2 Cl3 yes 32.85(17) 28.8(2) 31.00(18) 3_6555 . 6_5555
Cl1 Rb2 Cl1 yes 75.6(2) 65.2(2) 70.7(2) 2_5655 . 3_5555
Cl1 Rb2 Cl1 yes 75.6(2) 65.2(2) 70.7(2) 2_5655 . 3_6555
Cl1 Rb2 Cl2 yes 152.29(14) 150.69(15) 151.60(15) 2_5655 . .
Cl1 Rb2 Cl2 yes 69.75(14) 69.09(14) 69.43(14) 2_5655 . 2_5655
Cl1 Rb2 Cl3 yes 90.1(3) 79.9(3) 84.7(3) 2_5655 . 3_5555
Cl1 Rb2 Cl3 yes 136.6(3) 118.8(3) 128.1(3) 2_5655 . 4_5665
Cl1 Rb2 Cl3 yes 136.6(3) 118.8(3) 128.0(3) 2_5655 . 5_5665
Cl1 Rb2 Cl3 yes 90.1(3) 79.9(3) 84.7(3) 2_5655 . 6_5555
Cl1 Rb2 Cl1 yes 141.25(15) 139.41(15) 140.22(15) 3_5555 . 3_6555
Cl1 Rb2 Cl2 yes 115.7(2) 102.7(2) 109.3(2) 3_5555 . .
Cl1 Rb2 Cl2 yes 84.5(2) 73.5(2) 78.9(2) 3_5555 . 2_5655
Cl1 Rb2 Cl3 yes 65.5(2) 56.9(2) 61.36(19) 3_5555 . 3_5555
Cl1 Rb2 Cl3 yes 136.7(2) 129.09(19) 132.8(2) 3_5555 . 4_5665
Cl1 Rb2 Cl3 yes 74.9(2) 62.5(2) 68.8(2) 3_5555 . 5_5665
Cl1 Rb2 Cl3 yes 130.5(2) 117.93(19) 123.6(2) 3_5555 . 6_5555
Cl1 Rb2 Cl2 yes 115.7(2) 102.7(2) 109.2(2) 3_6555 . .
Cl1 Rb2 Cl2 yes 84.5(2) 73.5(2) 78.9(2) 3_6555 . 2_5655
Cl1 Rb2 Cl3 yes 130.5(2) 117.93(19) 123.7(2) 3_6555 . 3_5555
Cl1 Rb2 Cl3 yes 74.9(2) 62.5(2) 68.8(2) 3_6555 . 4_5665
Cl1 Rb2 Cl3 yes 136.7(2) 129.09(19) 132.8(2) 3_6555 . 5_5665
Cl1 Rb2 Cl3 yes 65.5(2) 56.9(2) 61.42(19) 3_6555 . 6_5555
Cl2 Rb2 Cl2 yes 139.21(14) 138.25(14) 138.74(14) . . 2_5655
Cl2 Rb2 Cl3 yes 73.5(3) 70.2(3) 72.1(3) . . 3_5555
Cl2 Rb2 Cl3 yes 76.7(3) 70.1(3) 73.3(3) . . 4_5665
Cl2 Rb2 Cl3 yes 76.7(3) 70.1(3) 73.3(3) . . 5_5665
Cl2 Rb2 Cl3 yes 73.5(3) 70.2(3) 72.2(3) . . 6_5555
Cl2 Rb2 Cl3 yes 140.9(3) 134.1(3) 137.7(3) 2_5655 . 3_5555
Cl2 Rb2 Cl3 yes 74.3(2) 70.8(3) 72.8(3) 2_5655 . 4_5665
Cl2 Rb2 Cl3 yes 74.3(2) 70.8(3) 72.8(3) 2_5655 . 5_5665
Cl2 Rb2 Cl3 yes 140.9(3) 134.1(3) 137.8(3) 2_5655 . 6_5555
Cl3 Rb2 Cl3 yes 148.8(3) 139.2(3) 144.8(3) 3_5555 . 4_5665
Cl3 Rb2 Cl3 yes 110.5(3) 93.0(3) 101.9(3) 3_5555 . 5_5665
Cl3 Rb2 Cl3 yes 67.9(2) 65.8(2) 67.1(2) 3_5555 . 6_5555
Cl3 Rb2 Cl3 yes 68.6(2) 66.8(2) 67.8(2) 4_5665 . 5_5665
Cl3 Rb2 Cl3 yes 110.5(3) 93.0(3) 102.0(3) 4_5665 . 6_5555
Cl3 Rb2 Cl3 yes 148.8(3) 139.2(3) 144.8(3) 5_5665 . 6_5555
Rb1 Zn Rb1 yes 99.65(8) 98.30(8) 98.83(8) . . 2_5545
Rb1 Zn Rb2 yes 127.01(9) 125.95(8) 126.59(9) . . 2_5645
Rb1 Zn Rb2 yes 116.32(7) 115.22(7) 115.72(7) . . 3_5455
Rb1 Zn Rb2 yes 116.32(7) 115.22(7) 115.73(7) . . 3_6455
Rb1 Zn Cl1 yes 176.87(18) 172.3(3) 174.4(2) . . .
Rb1 Zn Cl2 yes 69.85(14) 68.90(14) 69.34(14) . . .
Rb1 Zn Cl3 yes 72.2(3) 63.0(3) 67.2(3) . . .
Rb1 Zn Cl3 yes 72.2(3) 63.0(3) 67.2(3) . . 8_5555
Rb1 Zn Rb2 yes 134.92(8) 134.17(8) 134.48(8) 2_5545 . 2_5645
Rb1 Zn Rb2 yes 68.53(6) 65.95(5) 67.24(6) 2_5545 . 3_5455
Rb1 Zn Rb2 yes 68.53(6) 65.95(5) 67.24(6) 2_5545 . 3_6455
Rb1 Zn Cl1 yes 78.36(17) 76.82(17) 77.68(17) 2_5545 . .
Rb1 Zn Cl2 yes 167.65(16) 164.1(2) 165.9(2) 2_5545 . .
Rb1 Zn Cl3 yes 77.3(3) 57.7(3) 67.6(3) 2_5545 . .
Rb1 Zn Cl3 yes 77.3(3) 57.7(3) 67.5(3) 2_5545 . 8_5555
Rb2 Zn Rb2 yes 92.25(6) 87.83(6) 90.06(6) 2_5645 . 3_5455
Rb2 Zn Rb2 yes 92.25(6) 87.83(6) 90.07(6) 2_5645 . 3_6455
Rb2 Zn Cl1 yes 57.62(16) 56.89(16) 57.30(16) 2_5645 . .
Rb2 Zn Cl2 yes 57.67(13) 57.41(13) 57.58(13) 2_5645 . .
Rb2 Zn Cl3 yes 133.8(3) 118.7(3) 126.1(3) 2_5645 . .
Rb2 Zn Cl3 yes 133.8(3) 118.7(3) 126.2(3) 2_5645 . 8_5555
Rb2 Zn Rb2 yes 114.56(7) 114.19(7) 114.40(7) 3_5455 . 3_6455
Rb2 Zn Cl1 yes 70.2(3) 56.3(3) 63.0(3) 3_5455 . .
Rb2 Zn Cl2 yes 125.8(3) 108.5(3) 117.3(3) 3_5455 . .
Rb2 Zn Cl3 yes 52.9(3) 45.8(3) 49.6(3) 3_5455 . .
Rb2 Zn Cl3 yes 143.3(4) 125.9(3) 134.4(3) 3_5455 . 8_5555
Rb2 Zn Cl1 yes 70.2(3) 56.3(3) 63.0(3) 3_6455 . .
Rb2 Zn Cl2 yes 125.8(3) 108.5(3) 117.1(3) 3_6455 . .
Rb2 Zn Cl3 yes 143.3(4) 125.9(3) 134.5(3) 3_6455 . .
Rb2 Zn Cl3 yes 52.9(3) 45.8(3) 49.7(3) 3_6455 . 8_5555
Cl1 Zn Cl2 yes 115.0(2) 114.0(2) 114.6(2) . . .
Cl1 Zn Cl3 yes 113.3(4) 109.1(4) 110.9(4) . . .
Cl1 Zn Cl3 yes 113.3(4) 109.1(4) 110.9(4) . . 8_5555
Cl2 Zn Cl3 yes 108.0(4) 104.5(4) 106.3(4) . . .
Cl2 Zn Cl3 yes 108.0(4) 104.5(4) 106.3(4) . . 8_5555
Cl3 Zn Cl3 yes 107.9(4) 107.1(4) 107.5(4) . . 8_5555
Rb1 Cl1 Rb2 yes 93.67(16) 93.17(16) 93.42(16) 1_5545 . 2_5645
Rb1 Cl1 Rb2 yes 98.7(2) 87.6(2) 93.3(2) 1_5545 . 3_5455
Rb1 Cl1 Rb2 yes 98.7(2) 87.6(2) 93.4(2) 1_5545 . 3_6455
Rb1 Cl1 Zn yes 178.5(3) 167.8(5) 173.0(4) 1_5545 . .
Rb2 Cl1 Rb2 yes 119.0(3) 100.1(2) 109.3(3) 2_5645 . 3_5455
Rb2 Cl1 Rb2 yes 119.0(3) 100.1(2) 109.3(3) 2_5645 . 3_6455
Rb2 Cl1 Zn yes 88.4(2) 87.88(18) 88.2(2) 2_5645 . .
Rb2 Cl1 Rb2 yes 141.25(19) 139.41(19) 140.23(18) 3_5455 . 3_6455
Rb2 Cl1 Zn yes 91.1(3) 80.1(3) 85.8(3) 3_5455 . .
Rb2 Cl1 Zn yes 91.1(3) 80.1(3) 85.8(3) 3_6455 . .
Rb1 Cl2 Rb1 yes 91.7(2) 80.3(2) 85.5(2) . . 4_4665
Rb1 Cl2 Rb1 yes 91.7(2) 80.3(2) 85.6(2) . . 4_5665
Rb1 Cl2 Rb2 yes 101.25(14) 100.29(13) 100.87(14) . . .
Rb1 Cl2 Rb2 yes 162.59(16) 160.3(3) 161.4(2) . . 2_5645
Rb1 Cl2 Zn yes 75.37(15) 74.64(15) 75.03(15) . . .
Rb1 Cl2 Rb1 yes 166.09(16) 165.03(16) 165.36(16) 4_4665 . 4_5665
Rb1 Cl2 Rb2 yes 90.1(2) 79.4(2) 85.1(2) 4_4665 . .
Rb1 Cl2 Rb2 yes 101.8(2) 89.9(2) 95.8(2) 4_4665 . 2_5645
Rb1 Cl2 Zn yes 103.6(3) 86.1(3) 94.4(3) 4_4665 . .
Rb1 Cl2 Rb2 yes 90.1(2) 79.4(2) 85.2(2) 4_5665 . .
Rb1 Cl2 Rb2 yes 101.8(2) 89.9(2) 96.0(2) 4_5665 . 2_5645
Rb1 Cl2 Zn yes 103.6(3) 86.1(3) 94.6(3) 4_5665 . .
Rb2 Cl2 Rb2 yes 96.20(13) 94.70(14) 95.27(13) . . 2_5645
Rb2 Cl2 Zn yes 176.5(2) 165.7(5) 169.4(5) . . .
Rb2 Cl2 Zn yes 87.71(16) 87.22(17) 87.42(16) 2_5645 . .
Rb1 Cl3 Rb1 yes 114.2(3) 101.9(2) 107.9(2) . . 2_5545
Rb1 Cl3 Rb1 yes 91.9(3) 80.6(2) 85.7(3) . . 4_4665
Rb1 Cl3 Rb2 yes 177.4(4) 160.2(4) 169.1(4) . . 3_5455
Rb1 Cl3 Rb2 yes 90.1(3) 85.3(3) 87.6(3) . . 4_4665
Rb1 Cl3 Zn yes 80.4(3) 73.1(3) 77.1(3) . . .
Rb1 Cl3 Rb1 yes 166.0(3) 160.2(3) 163.0(3) 2_5545 . 4_4665
Rb1 Cl3 Rb2 yes 86.6(3) 74.9(2) 80.4(2) 2_5545 . 3_5455
Rb1 Cl3 Rb2 yes 97.1(3) 84.5(3) 90.6(3) 2_5545 . 4_4665
Rb1 Cl3 Zn yes 90.7(3) 72.0(3) 81.1(3) 2_5545 . .
Rb1 Cl3 Rb2 yes 90.8(2) 79.6(2) 85.2(2) 4_4665 . 3_5455
Rb1 Cl3 Rb2 yes 107.4(2) 93.0(2) 100.1(2) 4_4665 . 4_4665
Rb1 Cl3 Zn yes 100.0(4) 85.0(3) 92.5(4) 4_4665 . .
Rb2 Cl3 Rb2 yes 97.5(2) 95.1(3) 96.3(3) 3_5455 . 4_4665
Rb2 Cl3 Zn yes 105.4(4) 94.2(4) 99.4(4) 3_5455 . .
Rb2 Cl3 Zn yes 167.5(4) 149.8(4) 157.4(4) 4_4665 . .

loop_
_geom_bond_atom_site_label_1
_geom_bond_atom_site_label_2
_geom_bond_publ_flag
_geom_bond_distance_max
_geom_bond_distance_min
_geom_bond_distance_av
_geom_bond_site_ssg_symmetry_1
_geom_bond_site_ssg_symmetry_2
Rb1 Rb1 yes 5.036(4) 4.875(4) 4.940(4) . 4_4665
Rb1 Rb1 yes 5.036(4) 4.875(4) 4.941(4) . 4_5665
Rb1 Rb2 yes 5.418(4) 5.349(3) 5.382(4) . .
Rb1 Rb2 yes 4.797(3) 4.765(4) 4.782(4) . 2_5655
Rb1 Rb2 yes 5.312(3) 5.073(3) 5.181(3) . 3_5465
Rb1 Rb2 yes 5.312(3) 5.073(3) 5.179(3) . 3_6465
Rb1 Rb2 yes 4.797(3) 4.663(4) 4.734(3) . 4_4665
Rb1 Rb2 yes 4.797(3) 4.663(4) 4.735(3) . 4_5665
Rb1 Zn yes 3.766(4) 3.732(4) 3.749(4) . .
Rb1 Zn yes 4.285(4) 4.204(4) 4.244(4) . 2_5555
Rb1 Cl1 yes 3.264(6) 3.243(6) 3.255(6) . 1_5565
Rb1 Cl2 yes 3.664(6) 3.600(5) 3.631(6) . .
Rb1 Cl2 yes 3.911(12) 3.389(12) 3.651(12) . 4_4665
Rb1 Cl2 yes 3.911(12) 3.389(12) 3.649(12) . 4_5665
Rb1 Cl3 yes 3.715(11) 3.372(10) 3.544(11) . .
Rb1 Cl3 yes 4.354(11) 3.592(12) 3.970(12) . 2_5555
Rb1 Cl3 yes 4.097(12) 3.364(11) 3.733(12) . 4_5665
Rb1 Cl3 yes 4.097(12) 3.364(11) 3.731(12) . 5_5665
Rb1 Cl3 yes 4.354(11) 3.592(12) 3.971(12) . 7_5555
Rb1 Cl3 yes 3.715(11) 3.372(10) 3.544(11) . 8_5555
Rb2 Rb2 yes 4.952(3) 4.916(3) 4.931(3) . 2_5645
Rb2 Rb2 yes 4.952(3) 4.916(3) 4.932(3) . 2_5655
Rb2 Zn yes 3.947(3) 3.927(3) 3.937(3) . 2_5655
Rb2 Zn yes 4.455(3) 4.152(3) 4.308(3) . 3_5555
Rb2 Zn yes 4.455(3) 4.152(3) 4.306(3) . 3_6555
Rb2 Cl1 yes 3.327(7) 3.300(7) 3.315(6) . 2_5655
Rb2 Cl1 yes 4.252(11) 3.456(10) 3.852(10) . 3_5555
Rb2 Cl1 yes 4.252(11) 3.456(10) 3.847(10) . 3_6555
Rb2 Cl2 yes 3.361(5) 3.323(5) 3.347(5) . .
Rb2 Cl2 yes 3.337(5) 3.314(5) 3.327(5) . 2_5655
Rb2 Cl3 yes 3.371(11) 3.299(10) 3.328(10) . 3_5555
Rb2 Cl3 yes 3.344(11) 3.239(11) 3.294(11) . 4_5665
Rb2 Cl3 yes 3.344(11) 3.239(11) 3.294(11) . 5_5665
Rb2 Cl3 yes 3.371(11) 3.299(10) 3.329(10) . 6_5555
Zn Cl1 yes 2.247(6) 2.224(6) 2.234(6) . .
Zn Cl2 yes 2.268(6) 2.253(6) 2.261(6) . .
Zn Cl3 yes 2.277(9) 2.221(10) 2.249(10) . .
Zn Cl3 yes 2.277(9) 2.221(10) 2.249(10) . 8_5555

loop_
_geom_hbond_atom_site_label_D
_geom_hbond_atom_site_label_H
_geom_hbond_atom_site_label_A
_geom_hbond_site_symmetry_D
_geom_hbond_site_symmetry_H
_geom_hbond_site_symmetry_A
_geom_hbond_distance_DH
_geom_hbond_distance_HA
_geom_hbond_distance_DA
_geom_hbond_angle_DHA
_geom_hbond_publ_flag
? ? ? ? ? ? ? ? ? ? ?

loop_
_geom_torsion_atom_site_label_1
_geom_torsion_atom_site_label_2
_geom_torsion_atom_site_label_3
_geom_torsion_atom_site_label_4
_geom_torsion_max
_geom_torsion_min
_geom_torsion_av
_geom_torsion_site_ssg_symmetry_1
_geom_torsion_site_ssg_symmetry_2
_geom_torsion_site_ssg_symmetry_3
_geom_torsion_site_ssg_symmetry_4
? ? ? ? ? ? ? ? ? ? ?
